data_7222255
loop_
_publ_author_name
'Samipillai, Marivel'
'Batisai, Eustina'
'Nassimbeni, Luigi R.'
'Weber, Edwin'

_publ_section_title
;
 Separation of lutidines by enclathration
;
_journal_issue 43
_journal_name_full CrystEngComm
_journal_page_first 8332
_journal_paper_doi 10.1039/C5CE01637A
_journal_volume 17
_journal_year 2015
_chemical_formula_moiety 'C36 H22 O2, 2(C7 H9 N)'
_chemical_formula_sum 'C50 H40 N2 O2'
_chemical_formula_weight 700.84
_chemical_name_common 1,4-bis(2?-bis(2?-(9-Hyrdoxy-9-fluorenyl)ethynyl)benzene.2(3,4-Lutidine)
_chemical_name_systematic
; 
 ? 
;
_space_group_IT_number 2
_symmetry_cell_setting triclinic
_symmetry_space_group_name_Hall '-P 1'
_symmetry_space_group_name_H-M 'P -1'
_atom_sites_solution_hydrogens geom
_atom_sites_solution_primary direct
_atom_sites_solution_secondary difmap
_audit_creation_method SHELXL-97
_audit_update_record
;
2015-08-12 deposited with the CCDC.
2015-09-21 downloaded from the CCDC.
;
_cell_angle_alpha 77.867(2)
_cell_angle_beta 77.131(2)
_cell_angle_gamma 70.639(2)
_cell_formula_units_Z 1
_cell_length_a 7.6847(3)
_cell_length_b 10.8142(5)
_cell_length_c 12.3664(5)
_cell_measurement_reflns_used 3354
_cell_measurement_temperature 173(2)
_cell_measurement_theta_max 27.48
_cell_measurement_theta_min 3.89
_cell_volume 934.78(7)
_computing_cell_refinement 'DENZO-SMN (Otwinowski & Minor, 1997)'
_computing_data_collection 'COLLECT (2000)'
_computing_data_reduction 'DENZO-SMN (Otwinowski & Minor, 1997)'
_computing_molecular_graphics XSEED
_computing_publication_material 'SHELXL-97 (Sheldrick, 1997)'
_computing_structure_refinement 'SHELXL-97 (Sheldrick, 1997)'
_computing_structure_solution 'SHELXS-86 (Sheldrick, 1985)'
_diffrn_ambient_temperature 173(2)
_diffrn_measured_fraction_theta_full 0.993
_diffrn_measured_fraction_theta_max 0.993
_diffrn_measurement_device_type 'Bruker APEX-II CCD'
_diffrn_measurement_method '\w scans'
_diffrn_radiation_monochromator graphite
_diffrn_radiation_source 'fine-focus sealed tube'
_diffrn_radiation_type MoK\a
_diffrn_radiation_wavelength 0.71073
_diffrn_reflns_av_R_equivalents 0.0320
_diffrn_reflns_av_sigmaI/netI 0.0440
_diffrn_reflns_limit_h_max 9
_diffrn_reflns_limit_h_min -9
_diffrn_reflns_limit_k_max 14
_diffrn_reflns_limit_k_min -14
_diffrn_reflns_limit_l_max 15
_diffrn_reflns_limit_l_min -16
_diffrn_reflns_number 7992
_diffrn_reflns_theta_full 27.48
_diffrn_reflns_theta_max 27.48
_diffrn_reflns_theta_min 3.89
_exptl_absorpt_coefficient_mu 0.075
_exptl_absorpt_correction_type none
_exptl_crystal_colour colourless
_exptl_crystal_density_diffrn 1.245
_exptl_crystal_density_method 'not measured'
_exptl_crystal_description block
_exptl_crystal_F_000 370
_exptl_crystal_size_max 0.32
_exptl_crystal_size_mid 0.14
_exptl_crystal_size_min 0.11
_refine_diff_density_max 0.262
_refine_diff_density_min -0.256
_refine_diff_density_rms 0.071
_refine_ls_extinction_method none
_refine_ls_goodness_of_fit_ref 1.023
_refine_ls_hydrogen_treatment noref
_refine_ls_matrix_type full
_refine_ls_number_parameters 247
_refine_ls_number_reflns 4239
_refine_ls_number_restraints 2
_refine_ls_restrained_S_all 1.030
_refine_ls_R_factor_all 0.0623
_refine_ls_R_factor_gt 0.0407
_refine_ls_shift/su_max 0.000
_refine_ls_shift/su_mean 0.000
_refine_ls_structure_factor_coef Fsqd
_refine_ls_weighting_details 'calc w=1/[\s^2^(Fo^2^)+(0.0493P)^2^+0.1885P] where P=(Fo^2^+2Fc^2^)/3'
_refine_ls_weighting_scheme calc
_refine_ls_wR_factor_gt 0.0974
_refine_ls_wR_factor_ref 0.1075
_reflns_number_gt 3354
_reflns_number_total 4239
_reflns_threshold_expression >2sigma(I)
_cod_data_source_file c5ce01637a2.cif
_cod_data_source_block H3.2(3,4LUT)
_cod_depositor_comments
;
The following automatic conversions were performed:

'_symmetry_cell_setting' value 'Triclinic' changed to 'triclinic'
according to
/usr/data/users/saulius/crontab/automatic-downloads/rss-feeds/RSC/lib/dictionaries/cif_core.dic
dictionary named 'cif_core.dic' version 2.4.2 from 2011-04-26.

Automatic conversion script
Id: cif_fix_values 3271 2015-04-21 07:52:19Z andrius 

 Adding full bibliography for 7222248--7222255.cif.
;
_cod_original_sg_symbol_H-M P-1
_cod_database_code 7222255

loop_
_symmetry_equiv_pos_as_xyz
'x, y, z'
'-x, -y, -z'

loop_
_atom_site_label
_atom_site_type_symbol
_atom_site_fract_x
_atom_site_fract_y
_atom_site_fract_z
_atom_site_U_iso_or_equiv
_atom_site_adp_type
_atom_site_occupancy
_atom_site_symmetry_multiplicity
_atom_site_calc_flag
_atom_site_refinement_flags
O14 O 0.32793(10) 0.30474(8) 0.25916(6) 0.0301(2) Uani 1 1 d D
N20 N 0.55057(14) 0.16248(11) 0.08776(10) 0.0437(3) Uani 1 1 d D
C1 C 0.5031(2) 0.24041(18) 0.60581(11) 0.0502(4) Uani 1 1 d .
H1 H 0.4558 0.2758 0.6743 0.060 Uiso 1 1 calc R
C2 C 0.6296(2) 0.11547(19) 0.60335(13) 0.0582(4) Uani 1 1 d .
H2 H 0.6683 0.0646 0.6711 0.070 Uiso 1 1 calc R
C3 C 0.7014(2) 0.06240(17) 0.50410(13) 0.0537(4) Uani 1 1 d .
H3 H 0.7879 -0.0240 0.5046 0.064 Uiso 1 1 calc R
C4 C 0.64710(18) 0.13552(14) 0.40364(11) 0.0406(3) Uani 1 1 d .
H4 H 0.6970 0.1006 0.3351 0.049 Uiso 1 1 calc R
C5 C 0.51923(16) 0.25976(13) 0.40617(9) 0.0310(3) Uani 1 1 d .
C6 C 0.44635(17) 0.31353(14) 0.50623(10) 0.0358(3) Uani 1 1 d .
C7 C 0.31425(17) 0.44533(14) 0.48219(10) 0.0352(3) Uani 1 1 d .
C8 C 0.30369(15) 0.47236(12) 0.36798(10) 0.0296(3) Uani 1 1 d .
C9 C 0.18433(17) 0.58828(13) 0.32249(11) 0.0357(3) Uani 1 1 d .
H9 H 0.1786 0.6058 0.2446 0.043 Uiso 1 1 calc R
C10 C 0.07195(19) 0.67949(14) 0.39358(13) 0.0455(3) Uani 1 1 d .
H10 H -0.0118 0.7598 0.3640 0.055 Uiso 1 1 calc R
C11 C 0.0822(2) 0.65334(16) 0.50690(13) 0.0504(4) Uani 1 1 d .
H11 H 0.0049 0.7162 0.5543 0.060 Uiso 1 1 calc R
C12 C 0.2026(2) 0.53774(16) 0.55226(12) 0.0460(4) Uani 1 1 d .
H12 H 0.2095 0.5213 0.6300 0.055 Uiso 1 1 calc R
C13 C 0.43438(15) 0.35673(12) 0.30866(9) 0.0266(2) Uani 1 1 d .
C15 C 0.58126(15) 0.39803(11) 0.22321(9) 0.0270(2) Uani 1 1 d .
C16 C 0.70179(15) 0.42943(11) 0.15513(9) 0.0254(2) Uani 1 1 d .
C17 C 0.85268(14) 0.46530(10) 0.07598(9) 0.0237(2) Uani 1 1 d .
C18 C 0.83678(14) 0.51085(11) -0.03693(9) 0.0248(2) Uani 1 1 d .
H18 H 0.7254 0.5181 -0.0623 0.030 Uiso 1 1 calc R
C19 C 0.98203(15) 0.54555(11) -0.11209(9) 0.0255(2) Uani 1 1 d .
H19 H 0.9694 0.5769 -0.1885 0.031 Uiso 1 1 calc R
C21 C 0.63018(18) 0.03348(14) 0.11776(12) 0.0395(3) Uani 1 1 d .
H21 H 0.6006 -0.0029 0.1940 0.047 Uiso 1 1 calc R
C22 C 0.75327(16) -0.05155(12) 0.04569(11) 0.0340(3) Uani 1 1 d .
C23 C 0.79480(16) 0.00142(12) -0.06629(11) 0.0325(3) Uani 1 1 d .
C24 C 0.71147(18) 0.13599(13) -0.09775(12) 0.0386(3) Uani 1 1 d .
H24 H 0.7366 0.1754 -0.1735 0.046 Uiso 1 1 calc R
C25 C 0.59249(18) 0.21222(14) -0.01925(13) 0.0426(3) Uani 1 1 d .
H25 H 0.5381 0.3041 -0.0425 0.051 Uiso 1 1 calc R
C26 C 0.83615(18) -0.19434(13) 0.09001(10) 0.0472(3) Uani 1 1 d .
H26A H 0.7961 -0.2093 0.1714 0.071 Uiso 1 1 calc R
H26B H 0.9729 -0.2175 0.0731 0.071 Uiso 1 1 calc R
H26C H 0.7937 -0.2497 0.0546 0.071 Uiso 1 1 calc R
H14 H 0.4088 0.2565 0.1998 0.070(5) Uiso 1 1 d RD
C27 C 0.92409(19) -0.08391(14) -0.15093(12) 0.0442(3) Uani 1 1 d .
H27C H 0.9470 -0.0279 -0.2227 0.066 Uiso 1 1 calc R
H27B H 0.8665 -0.1482 -0.1611 0.066 Uiso 1 1 calc R
H27A H 1.0430 -0.1312 -0.1241 0.066 Uiso 1 1 calc R

loop_
_atom_site_aniso_label
_atom_site_aniso_U_11
_atom_site_aniso_U_22
_atom_site_aniso_U_33
_atom_site_aniso_U_23
_atom_site_aniso_U_13
_atom_site_aniso_U_12
O14 0.0258(4) 0.0409(5) 0.0281(4) -0.0092(4) -0.0029(3) -0.0141(4)
N20 0.0351(6) 0.0443(7) 0.0567(8) -0.0257(6) 0.0026(5) -0.0140(5)
C1 0.0514(8) 0.0817(12) 0.0267(7) 0.0018(7) -0.0081(6) -0.0370(8)
C2 0.0595(9) 0.0809(12) 0.0391(8) 0.0200(8) -0.0223(7) -0.0359(9)
C3 0.0521(9) 0.0538(9) 0.0541(9) 0.0129(7) -0.0219(7) -0.0187(7)
C4 0.0383(7) 0.0465(8) 0.0382(7) 0.0006(6) -0.0100(6) -0.0159(6)
C5 0.0286(6) 0.0435(7) 0.0252(6) 0.0002(5) -0.0038(4) -0.0201(5)
C6 0.0350(6) 0.0573(8) 0.0238(6) -0.0031(5) -0.0020(5) -0.0287(6)
C7 0.0319(6) 0.0549(8) 0.0275(6) -0.0130(5) 0.0048(5) -0.0265(6)
C8 0.0259(5) 0.0402(7) 0.0274(6) -0.0102(5) 0.0046(4) -0.0187(5)
C9 0.0327(6) 0.0379(7) 0.0383(7) -0.0097(5) 0.0025(5) -0.0158(5)
C10 0.0364(7) 0.0421(8) 0.0594(9) -0.0196(7) 0.0070(6) -0.0159(6)
C11 0.0434(8) 0.0575(9) 0.0578(9) -0.0339(8) 0.0169(7) -0.0258(7)
C12 0.0451(8) 0.0705(10) 0.0344(7) -0.0248(7) 0.0115(6) -0.0341(7)
C13 0.0237(5) 0.0356(6) 0.0229(5) -0.0051(5) -0.0008(4) -0.0137(5)
C15 0.0253(5) 0.0330(6) 0.0234(5) -0.0051(4) -0.0035(4) -0.0091(5)
C16 0.0244(5) 0.0285(6) 0.0234(5) -0.0055(4) -0.0031(4) -0.0077(4)
C17 0.0223(5) 0.0242(5) 0.0232(5) -0.0049(4) 0.0009(4) -0.0073(4)
C18 0.0214(5) 0.0282(6) 0.0247(5) -0.0053(4) -0.0031(4) -0.0070(4)
C19 0.0258(5) 0.0282(6) 0.0209(5) -0.0037(4) -0.0026(4) -0.0068(4)
C21 0.0392(7) 0.0448(8) 0.0400(7) -0.0142(6) -0.0005(6) -0.0186(6)
C22 0.0299(6) 0.0352(7) 0.0420(7) -0.0114(5) -0.0066(5) -0.0127(5)
C23 0.0259(6) 0.0335(6) 0.0412(7) -0.0125(5) -0.0041(5) -0.0096(5)
C24 0.0366(7) 0.0361(7) 0.0436(7) -0.0066(6) -0.0044(6) -0.0124(6)
C25 0.0366(7) 0.0319(7) 0.0602(9) -0.0144(6) -0.0050(6) -0.0088(5)
C26 0.0503(8) 0.0400(8) 0.0517(8) -0.0037(6) -0.0132(7) -0.0130(6)
C27 0.0385(7) 0.0437(8) 0.0476(8) -0.0180(6) 0.0011(6) -0.0073(6)

loop_
_atom_type_symbol
_atom_type_description
_atom_type_scat_dispersion_real
_atom_type_scat_dispersion_imag
_atom_type_scat_source
C C 0.0033 0.0016 'International Tables Vol C Tables 4.2.6.8 and 6.1.1.4'
H H 0.0000 0.0000 'International Tables Vol C Tables 4.2.6.8 and 6.1.1.4'
N N 0.0061 0.0033 'International Tables Vol C Tables 4.2.6.8 and 6.1.1.4'
O O 0.0106 0.0060 'International Tables Vol C Tables 4.2.6.8 and 6.1.1.4'

loop_
_geom_angle_atom_site_label_1
_geom_angle_atom_site_label_2
_geom_angle_atom_site_label_3
_geom_angle
_geom_angle_site_symmetry_1
_geom_angle_site_symmetry_3
C13 O14 H14 109.6 . .
C25 N20 C21 117.11(10) . .
C2 C1 C6 118.77(14) . .
C2 C1 H1 120.6 . .
C6 C1 H1 120.6 . .
C1 C2 C3 121.49(14) . .
C1 C2 H2 119.3 . .
C3 C2 H2 119.3 . .
C2 C3 C4 120.17(15) . .
C2 C3 H3 119.9 . .
C4 C3 H3 119.9 . .
C5 C4 C3 118.40(13) . .
C5 C4 H4 120.8 . .
C3 C4 H4 120.8 . .
C4 C5 C6 121.55(12) . .
C4 C5 C13 128.21(11) . .
C6 C5 C13 110.24(11) . .
C1 C6 C5 119.61(14) . .
C1 C6 C7 131.60(13) . .
C5 C6 C7 108.78(11) . .
C8 C7 C12 119.55(13) . .
C8 C7 C6 108.99(11) . .
C12 C7 C6 131.43(12) . .
C9 C8 C7 121.48(11) . .
C9 C8 C13 128.10(11) . .
C7 C8 C13 110.40(11) . .
C8 C9 C10 118.49(13) . .
C8 C9 H9 120.8 . .
C10 C9 H9 120.8 . .
C11 C10 C9 120.28(14) . .
C11 C10 H10 119.9 . .
C9 C10 H10 119.9 . .
C12 C11 C10 121.22(13) . .
C12 C11 H11 119.4 . .
C10 C11 H11 119.4 . .
C11 C12 C7 118.98(13) . .
C11 C12 H12 120.5 . .
C7 C12 H12 120.5 . .
O14 C13 C15 110.89(9) . .
O14 C13 C8 109.48(8) . .
C15 C13 C8 111.21(9) . .
O14 C13 C5 112.50(9) . .
C15 C13 C5 110.83(9) . .
C8 C13 C5 101.59(9) . .
C16 C15 C13 178.88(13) . .
C15 C16 C17 177.71(12) . .
C18 C17 C19 119.08(9) . 2_765
C18 C17 C16 121.03(10) . .
C19 C17 C16 119.89(10) 2_765 .
C19 C18 C17 120.58(10) . .
C19 C18 H18 119.7 . .
C17 C18 H18 119.7 . .
C18 C19 C17 120.34(10) . 2_765
C18 C19 H19 119.8 . .
C17 C19 H19 119.8 2_765 .
N20 C21 C22 124.71(13) . .
N20 C21 H21 117.6 . .
C22 C21 H21 117.6 . .
C21 C22 C23 117.65(12) . .
C21 C22 C26 119.67(12) . .
C23 C22 C26 122.68(11) . .
C24 C23 C22 117.69(11) . .
C24 C23 C27 120.98(12) . .
C22 C23 C27 121.33(12) . .
C25 C24 C23 120.12(13) . .
C25 C24 H24 119.9 . .
C23 C24 H24 119.9 . .
N20 C25 C24 122.72(13) . .
N20 C25 H25 118.6 . .
C24 C25 H25 118.6 . .
C22 C26 H26A 109.5 . .
C22 C26 H26B 109.5 . .
H26A C26 H26B 109.5 . .
C22 C26 H26C 109.5 . .
H26A C26 H26C 109.5 . .
H26B C26 H26C 109.5 . .
C23 C27 H27C 109.5 . .
C23 C27 H27B 109.5 . .
H27C C27 H27B 109.5 . .
C23 C27 H27A 109.5 . .
H27C C27 H27A 109.5 . .
H27B C27 H27A 109.5 . .

loop_
_geom_bond_atom_site_label_1
_geom_bond_atom_site_label_2
_geom_bond_distance
_geom_bond_site_symmetry_2
O14 C13 1.4257(13) .
O14 H14 0.9699 .
N20 C25 1.3305(18) .
N20 C21 1.3325(18) .
C1 C2 1.380(2) .
C1 C6 1.3904(19) .
C1 H1 0.9500 .
C2 C3 1.387(2) .
C2 H2 0.9500 .
C3 C4 1.3936(19) .
C3 H3 0.9500 .
C4 C5 1.3786(19) .
C4 H4 0.9500 .
C5 C6 1.4003(17) .
C5 C13 1.5310(16) .
C6 C7 1.465(2) .
C7 C8 1.3960(17) .
C7 C12 1.3964(18) .
C8 C9 1.3785(18) .
C8 C13 1.5281(16) .
C9 C10 1.3975(18) .
C9 H9 0.9500 .
C10 C11 1.385(2) .
C10 H10 0.9500 .
C11 C12 1.380(2) .
C11 H11 0.9500 .
C12 H12 0.9500 .
C13 C15 1.4814(15) .
C15 C16 1.1930(15) .
C16 C17 1.4443(14) .
C17 C18 1.3978(15) .
C17 C19 1.3994(15) 2_765
C18 C19 1.3855(15) .
C18 H18 0.9500 .
C19 C17 1.3994(15) 2_765
C19 H19 0.9500 .
C21 C22 1.3881(17) .
C21 H21 0.9500 .
C22 C23 1.3924(18) .
C22 C26 1.4960(18) .
C23 C24 1.3908(18) .
C23 C27 1.5063(17) .
C24 C25 1.3781(19) .
C24 H24 0.9500 .
C25 H25 0.9500 .
C26 H26A 0.9800 .
C26 H26B 0.9800 .
C26 H26C 0.9800 .
C27 H27C 0.9800 .
C27 H27B 0.9800 .
C27 H27A 0.9800 .

loop_
_geom_hbond_atom_site_label_D
_geom_hbond_atom_site_label_H
_geom_hbond_atom_site_label_A
_geom_hbond_distance_DH
_geom_hbond_distance_HA
_geom_hbond_distance_DA
_geom_hbond_angle_DHA
O14 H14 N20 0.97 1.82 2.7923(10) 176.9
